data_4103592
loop_
_publ_author_name
'Aidan R. McDonald'
'Michael R. Bukowski'
'Erik R. Farquhar'
'Timothy A. Jackson'
'Kevin D. Koehntop'
'Mi Sook Seo'
'Raymond F. De Hont'
'Audria Stubna'
'Jason A. Halfen'
'Eckard M\"unck'
'Wonwoo Nam'
'Lawrence Que'

_publ_section_title
;
 Sulfur versus Iron Oxidation in an Iron-Thiolate Model Complex
;
_journal_name_full 'Journal of the American Chemical Society'
_journal_page_first 17118
_journal_page_last 17129
_journal_paper_doi 10.1021/ja1045428
_journal_volume 132
_journal_year 2010
_chemical_absolute_configuration ad
_chemical_formula_moiety 'C20 H37 Fe N4 O2 S, C6 H5 O2 S'
_chemical_formula_sum 'C26 H42 Fe N4 O4 S2'
_chemical_formula_weight 594.61
_chemical_name_common 09046b
_chemical_name_systematic
; 
 ? 
;
_space_group_IT_number 19
_symmetry_cell_setting orthorhombic
_symmetry_space_group_name_Hall 'P 2ac 2ab'
_symmetry_space_group_name_H-M 'P 21 21 21'
_atom_sites_solution_hydrogens geom
_atom_sites_solution_primary direct
_atom_sites_solution_secondary difmap
_audit_creation_method SHELXL-97
_cell_angle_alpha 90.00
_cell_angle_beta 90.00
_cell_angle_gamma 90.00
_cell_formula_units_Z 4
_cell_length_a 8.8119(14)
_cell_length_b 12.913(2)
_cell_length_c 24.946(4)
_cell_measurement_reflns_used 2899
_cell_measurement_temperature 173(2)
_cell_measurement_theta_max 26.33
_cell_measurement_theta_min 2.80
_cell_volume 2838.6(8)
_computing_cell_refinement 'Bruker SMART'
_computing_data_collection 'Bruker SMART'
_computing_data_reduction 'Bruker SAINT'
_computing_molecular_graphics 'Bruker SHELXTL'
_computing_publication_material 'Bruker SHELXTL'
_computing_structure_refinement 'Bruker SHELXTL'
_computing_structure_solution 'Bruker SHELXTL'
_diffrn_ambient_temperature 173(2)
_diffrn_measured_fraction_theta_full 0.999
_diffrn_measured_fraction_theta_max 0.999
_diffrn_measurement_device_type 'CCD area detector'
_diffrn_measurement_method 'phi and omega scans'
_diffrn_radiation_monochromator graphite
_diffrn_radiation_source 'sealed tube'
_diffrn_radiation_type MoK\a
_diffrn_radiation_wavelength 0.71073
_diffrn_reflns_av_R_equivalents 0.0525
_diffrn_reflns_av_sigmaI/netI 0.0406
_diffrn_reflns_limit_h_max 11
_diffrn_reflns_limit_h_min -10
_diffrn_reflns_limit_k_max 16
_diffrn_reflns_limit_k_min 0
_diffrn_reflns_limit_l_max 31
_diffrn_reflns_limit_l_min 0
_diffrn_reflns_number 27969
_diffrn_reflns_theta_full 26.39
_diffrn_reflns_theta_max 26.39
_diffrn_reflns_theta_min 1.63
_exptl_absorpt_coefficient_mu 0.717
_exptl_absorpt_correction_T_max 0.9449
_exptl_absorpt_correction_T_min 0.7386
_exptl_absorpt_correction_type multi-scan
_exptl_absorpt_process_details 'SADABS (Sheldrick, 2008)'
_exptl_crystal_colour Colorless
_exptl_crystal_density_diffrn 1.391
_exptl_crystal_density_method 'not measured'
_exptl_crystal_description Plate
_exptl_crystal_F_000 1264
_exptl_crystal_size_max 0.45
_exptl_crystal_size_mid 0.42
_exptl_crystal_size_min 0.08
_refine_diff_density_max 0.415
_refine_diff_density_min -0.355
_refine_diff_density_rms 0.053
_refine_ls_abs_structure_details 'Flack H D (1983), Acta Cryst. A39, 876-881'
_refine_ls_abs_structure_Flack -0.026(15)
_refine_ls_extinction_method none
_refine_ls_goodness_of_fit_ref 1.068
_refine_ls_hydrogen_treatment constr
_refine_ls_matrix_type full
_refine_ls_number_parameters 337
_refine_ls_number_reflns 5808
_refine_ls_number_restraints 0
_refine_ls_restrained_S_all 1.068
_refine_ls_R_factor_all 0.0487
_refine_ls_R_factor_gt 0.0382
_refine_ls_shift/su_max 0.002
_refine_ls_shift/su_mean 0.000
_refine_ls_structure_factor_coef Fsqd
_refine_ls_weighting_details 'calc w=1/[\s^2^(Fo^2^)+(0.0307P)^2^+1.4409P] where P=(Fo^2^+2Fc^2^)/3'
_refine_ls_weighting_scheme calc
_refine_ls_wR_factor_gt 0.0765
_refine_ls_wR_factor_ref 0.0798
_reflns_number_gt 5069
_reflns_number_total 5808
_reflns_threshold_expression >2sigma(I)
_cod_data_source_file ja1045428_si_002.cif
_cod_data_source_block 09046b
_cod_original_sg_symbol_H-M 'P 21 21 21 '
_cod_database_code 4103592

loop_
_symmetry_equiv_pos_as_xyz
'x, y, z'
'-x+1/2, -y, z+1/2'
'-x, y+1/2, -z+1/2'
'x+1/2, -y+1/2, -z'

loop_
_atom_site_label
_atom_site_type_symbol
_atom_site_fract_x
_atom_site_fract_y
_atom_site_fract_z
_atom_site_U_iso_or_equiv
_atom_site_adp_type
_atom_site_occupancy
_atom_site_symmetry_multiplicity
_atom_site_calc_flag
_atom_site_refinement_flags
Fe1 Fe 0.55296(4) 0.41405(3) 0.626309(15) 0.02015(9) Uani 1 1 d .
N1 N 0.3618(3) 0.37302(17) 0.68097(9) 0.0232(5) Uani 1 1 d .
N2 N 0.6458(3) 0.51869(18) 0.68629(10) 0.0245(5) Uani 1 1 d .
N3 N 0.7859(3) 0.43423(19) 0.59010(10) 0.0282(6) Uani 1 1 d .
N4 N 0.5621(3) 0.24554(17) 0.61503(9) 0.0242(5) Uani 1 1 d .
C1 C 0.3982(3) 0.3702(2) 0.73923(11) 0.0280(7) Uani 1 1 d .
H1A H 0.4712 0.3133 0.7457 0.034 Uiso 1 1 calc R
H1B H 0.3043 0.3538 0.7593 0.034 Uiso 1 1 calc R
C2 C 0.4644(4) 0.4694(2) 0.76160(11) 0.0294(7) Uani 1 1 d .
H2A H 0.4000 0.5282 0.7503 0.035 Uiso 1 1 calc R
H2B H 0.4619 0.4661 0.8012 0.035 Uiso 1 1 calc R
C3 C 0.6259(4) 0.4895(2) 0.74371(12) 0.0308(7) Uani 1 1 d .
H3A H 0.6683 0.5457 0.7662 0.037 Uiso 1 1 calc R
H3B H 0.6866 0.4265 0.7507 0.037 Uiso 1 1 calc R
C4 C 0.8118(3) 0.5254(3) 0.67646(14) 0.0353(8) Uani 1 1 d .
H4A H 0.8629 0.4647 0.6927 0.042 Uiso 1 1 calc R
H4B H 0.8527 0.5886 0.6936 0.042 Uiso 1 1 calc R
C5 C 0.8440(3) 0.5283(2) 0.61684(14) 0.0359(8) Uani 1 1 d .
H5A H 0.7954 0.5902 0.6009 0.043 Uiso 1 1 calc R
H5B H 0.9548 0.5337 0.6109 0.043 Uiso 1 1 calc R
C6 C 0.8938(3) 0.3478(2) 0.60061(13) 0.0326(7) Uani 1 1 d .
H6A H 0.9188 0.3475 0.6393 0.039 Uiso 1 1 calc R
H6B H 0.9889 0.3616 0.5807 0.039 Uiso 1 1 calc R
C7 C 0.8363(3) 0.2408(2) 0.58512(13) 0.0337(7) Uani 1 1 d .
H7A H 0.7949 0.2440 0.5483 0.040 Uiso 1 1 calc R
H7B H 0.9232 0.1922 0.5847 0.040 Uiso 1 1 calc R
C8 C 0.7153(3) 0.1981(2) 0.62196(13) 0.0300(7) Uani 1 1 d .
H8A H 0.7069 0.1226 0.6159 0.036 Uiso 1 1 calc R
H8B H 0.7482 0.2086 0.6595 0.036 Uiso 1 1 calc R
C9 C 0.4600(4) 0.2012(2) 0.65633(12) 0.0296(7) Uani 1 1 d .
H9A H 0.5147 0.1969 0.6909 0.035 Uiso 1 1 calc R
H9B H 0.4305 0.1301 0.6457 0.035 Uiso 1 1 calc R
C10 C 0.3185(3) 0.2668(2) 0.66325(12) 0.0278(7) Uani 1 1 d .
H10A H 0.2627 0.2707 0.6289 0.033 Uiso 1 1 calc R
H10B H 0.2509 0.2347 0.6903 0.033 Uiso 1 1 calc R
C11 C 0.2288(3) 0.4420(2) 0.67254(12) 0.0285(7) Uani 1 1 d .
H11A H 0.1412 0.4144 0.6921 0.043 Uiso 1 1 calc R
H11B H 0.2051 0.4454 0.6342 0.043 Uiso 1 1 calc R
H11C H 0.2526 0.5116 0.6858 0.043 Uiso 1 1 calc R
C12 C 0.5752(4) 0.6210(2) 0.67604(13) 0.0321(7) Uani 1 1 d .
H12A H 0.6138 0.6715 0.7020 0.048 Uiso 1 1 calc R
H12B H 0.4648 0.6153 0.6796 0.048 Uiso 1 1 calc R
H12C H 0.6005 0.6439 0.6397 0.048 Uiso 1 1 calc R
C13 C 0.7791(4) 0.4540(3) 0.53177(13) 0.0391(8) Uani 1 1 d .
H13A H 0.8805 0.4720 0.5186 0.059 Uiso 1 1 calc R
H13B H 0.7092 0.5114 0.5247 0.059 Uiso 1 1 calc R
H13C H 0.7430 0.3916 0.5133 0.059 Uiso 1 1 calc R
C14 C 0.5034(4) 0.2183(2) 0.56142(13) 0.0327(7) Uani 1 1 d .
H14A H 0.5088 0.1431 0.5565 0.049 Uiso 1 1 calc R
H14B H 0.5648 0.2526 0.5339 0.049 Uiso 1 1 calc R
H14C H 0.3977 0.2411 0.5583 0.049 Uiso 1 1 calc R
O1 O 0.4402(2) 0.49541(14) 0.57118(8) 0.0271(4) Uani 1 1 d .
S1 S 0.36275(9) 0.45776(6) 0.52061(3) 0.02940(18) Uani 1 1 d .
O2 O 0.2361(2) 0.38751(16) 0.53550(9) 0.0375(5) Uani 1 1 d .
C15 C 0.2643(4) 0.5740(2) 0.50047(13) 0.0313(7) Uani 1 1 d .
C16 C 0.2583(4) 0.5954(3) 0.44576(14) 0.0458(9) Uani 1 1 d .
H16A H 0.3135 0.5539 0.4211 0.055 Uiso 1 1 calc R
C17 C 0.1725(6) 0.6764(3) 0.42781(17) 0.0628(12) Uani 1 1 d .
H17A H 0.1672 0.6911 0.3905 0.075 Uiso 1 1 calc R
C18 C 0.0925(5) 0.7377(3) 0.46433(17) 0.0577(11) Uani 1 1 d .
H18A H 0.0320 0.7935 0.4517 0.069 Uiso 1 1 calc R
C19 C 0.1008(4) 0.7177(3) 0.51843(16) 0.0473(9) Uani 1 1 d .
H19A H 0.0468 0.7600 0.5430 0.057 Uiso 1 1 calc R
C20 C 0.1878(4) 0.6357(3) 0.53709(15) 0.0401(8) Uani 1 1 d .
H20A H 0.1950 0.6220 0.5744 0.048 Uiso 1 1 calc R
S2 S 0.88917(9) 0.22791(6) 0.77726(3) 0.0354(2) Uani 1 1 d .
O3 O 0.7276(3) 0.21023(19) 0.76209(10) 0.0468(6) Uani 1 1 d .
O4 O 0.9767(3) 0.2690(2) 0.73157(11) 0.0672(9) Uani 1 1 d .
C21 C 0.8739(4) 0.3418(2) 0.82039(12) 0.0301(7) Uani 1 1 d .
C22 C 0.7655(4) 0.3446(3) 0.86092(13) 0.0391(8) Uani 1 1 d .
H22A H 0.7002 0.2870 0.8664 0.047 Uiso 1 1 calc R
C23 C 0.7526(4) 0.4310(3) 0.89314(14) 0.0485(10) Uani 1 1 d .
H23A H 0.6794 0.4322 0.9211 0.058 Uiso 1 1 calc R
C24 C 0.8448(4) 0.5150(3) 0.88502(14) 0.0456(9) Uani 1 1 d .
H24A H 0.8351 0.5742 0.9074 0.055 Uiso 1 1 calc R
C25 C 0.9517(4) 0.5142(3) 0.84454(13) 0.0423(8) Uani 1 1 d .
H25A H 1.0138 0.5731 0.8384 0.051 Uiso 1 1 calc R
C26 C 0.9676(4) 0.4265(3) 0.81305(13) 0.0369(8) Uani 1 1 d .
H26A H 1.0438 0.4246 0.7861 0.044 Uiso 1 1 calc R

loop_
_atom_site_aniso_label
_atom_site_aniso_U_11
_atom_site_aniso_U_22
_atom_site_aniso_U_33
_atom_site_aniso_U_23
_atom_site_aniso_U_13
_atom_site_aniso_U_12
Fe1 0.01788(18) 0.02069(18) 0.02188(19) -0.00059(17) -0.00087(18) 0.00060(17)
N1 0.0198(12) 0.0218(11) 0.0281(13) 0.0006(10) -0.0006(11) 0.0009(10)
N2 0.0201(12) 0.0264(13) 0.0270(13) -0.0041(10) 0.0010(11) 0.0007(10)
N3 0.0230(13) 0.0362(15) 0.0254(13) -0.0015(11) 0.0034(11) 0.0017(11)
N4 0.0223(11) 0.0251(11) 0.0251(13) -0.0043(10) -0.0052(11) 0.0037(10)
C1 0.0310(17) 0.0288(15) 0.0243(15) 0.0048(12) 0.0021(13) 0.0030(12)
C2 0.0338(17) 0.0331(16) 0.0213(15) -0.0014(13) -0.0015(14) 0.0024(15)
C3 0.0326(17) 0.0346(17) 0.0251(16) -0.0058(13) -0.0078(14) 0.0029(14)
C4 0.0211(16) 0.0374(18) 0.047(2) -0.0118(16) 0.0015(15) -0.0081(14)
C5 0.0205(15) 0.0368(17) 0.050(2) -0.0045(16) 0.0082(15) -0.0067(13)
C6 0.0192(15) 0.0435(19) 0.0350(18) -0.0066(15) -0.0004(13) 0.0050(14)
C7 0.0273(16) 0.0387(18) 0.0351(18) -0.0074(15) -0.0010(14) 0.0129(14)
C8 0.0294(15) 0.0281(15) 0.0324(17) -0.0041(14) -0.0032(15) 0.0098(12)
C9 0.0342(17) 0.0207(14) 0.0338(17) -0.0009(12) -0.0006(15) -0.0005(13)
C10 0.0250(16) 0.0256(15) 0.0328(17) 0.0000(13) 0.0014(13) -0.0056(13)
C11 0.0216(15) 0.0335(18) 0.0304(17) 0.0006(13) 0.0007(13) 0.0014(12)
C12 0.0386(19) 0.0194(13) 0.0383(18) -0.0029(13) 0.0028(16) -0.0012(13)
C13 0.0314(18) 0.050(2) 0.0356(19) 0.0062(17) 0.0112(15) 0.0027(16)
C14 0.0329(17) 0.0303(16) 0.0350(18) -0.0072(14) -0.0056(14) 0.0026(13)
O1 0.0277(10) 0.0251(10) 0.0284(11) 0.0042(8) 0.0029(10) 0.0033(9)
S1 0.0299(4) 0.0288(4) 0.0295(4) 0.0014(3) -0.0015(3) 0.0030(3)
O2 0.0365(12) 0.0329(13) 0.0431(14) 0.0016(10) -0.0046(11) -0.0033(10)
C15 0.0301(16) 0.0289(16) 0.0349(18) 0.0013(14) -0.0064(13) 0.0019(14)
C16 0.059(2) 0.0362(19) 0.042(2) 0.0002(17) -0.0046(18) 0.0058(19)
C17 0.099(4) 0.045(2) 0.044(2) 0.0102(19) -0.019(2) 0.011(2)
C18 0.065(3) 0.0350(19) 0.073(3) 0.009(2) -0.025(2) 0.0136(19)
C19 0.044(2) 0.0370(19) 0.061(2) -0.0046(18) 0.0047(18) 0.0106(16)
C20 0.040(2) 0.0406(19) 0.039(2) 0.0003(16) 0.0034(17) 0.0073(16)
S2 0.0315(4) 0.0344(4) 0.0403(5) -0.0040(4) -0.0009(4) 0.0045(3)
O3 0.0379(14) 0.0518(15) 0.0506(16) -0.0147(12) 0.0017(12) -0.0082(12)
O4 0.0669(19) 0.0722(19) 0.0626(18) -0.0316(15) 0.0349(15) -0.0313(15)
C21 0.0273(16) 0.0340(16) 0.0290(17) 0.0025(13) -0.0068(14) 0.0061(14)
C22 0.045(2) 0.0384(18) 0.034(2) 0.0065(15) 0.0043(16) -0.0025(16)
C23 0.052(2) 0.059(3) 0.034(2) -0.0012(18) 0.0085(17) 0.007(2)
C24 0.047(2) 0.050(2) 0.040(2) -0.0156(17) -0.0105(18) 0.0074(18)
C25 0.0372(19) 0.0439(19) 0.046(2) -0.0039(16) -0.0097(18) -0.0085(18)
C26 0.0276(17) 0.049(2) 0.0338(17) -0.0060(15) -0.0010(14) -0.0010(16)

loop_
_atom_type_symbol
_atom_type_description
_atom_type_scat_dispersion_real
_atom_type_scat_dispersion_imag
_atom_type_scat_source
C C 0.0033 0.0016 'International Tables Vol C Tables 4.2.6.8 and 6.1.1.4'
H H 0.0000 0.0000 'International Tables Vol C Tables 4.2.6.8 and 6.1.1.4'
N N 0.0061 0.0033 'International Tables Vol C Tables 4.2.6.8 and 6.1.1.4'
O O 0.0106 0.0060 'International Tables Vol C Tables 4.2.6.8 and 6.1.1.4'
S S 0.1246 0.1234 'International Tables Vol C Tables 4.2.6.8 and 6.1.1.4'
Fe Fe 0.3463 0.8444 'International Tables Vol C Tables 4.2.6.8 and 6.1.1.4'

loop_
_geom_angle_atom_site_label_1
_geom_angle_atom_site_label_2
_geom_angle_atom_site_label_3
_geom_angle
O1 Fe1 N2 109.52(8)
O1 Fe1 N4 116.85(8)
N2 Fe1 N4 133.62(9)
O1 Fe1 N1 99.80(9)
N2 Fe1 N1 90.63(9)
N4 Fe1 N1 82.57(9)
O1 Fe1 N3 96.67(9)
N2 Fe1 N3 82.06(9)
N4 Fe1 N3 91.70(9)
N1 Fe1 N3 163.42(9)
C11 N1 C1 108.8(2)
C11 N1 C10 107.9(2)
C1 N1 C10 108.8(2)
C11 N1 Fe1 111.49(17)
C1 N1 Fe1 116.08(18)
C10 N1 Fe1 103.34(17)
C12 N2 C4 109.4(2)
C12 N2 C3 110.0(2)
C4 N2 C3 106.8(2)
C12 N2 Fe1 106.10(17)
C4 N2 Fe1 107.01(18)
C3 N2 Fe1 117.35(18)
C5 N3 C13 108.5(3)
C5 N3 C6 108.4(2)
C13 N3 C6 109.2(2)
C5 N3 Fe1 103.27(17)
C13 N3 Fe1 112.14(18)
C6 N3 Fe1 115.06(18)
C14 N4 C9 109.0(2)
C14 N4 C8 108.9(2)
C9 N4 C8 108.0(2)
C14 N4 Fe1 109.83(17)
C9 N4 Fe1 105.76(16)
C8 N4 Fe1 115.15(17)
N1 C1 C2 115.0(2)
N1 C1 H1A 108.5
C2 C1 H1A 108.5
N1 C1 H1B 108.5
C2 C1 H1B 108.5
H1A C1 H1B 107.5
C3 C2 C1 113.5(3)
C3 C2 H2A 108.9
C1 C2 H2A 108.9
C3 C2 H2B 108.9
C1 C2 H2B 108.9
H2A C2 H2B 107.7
N2 C3 C2 115.9(2)
N2 C3 H3A 108.3
C2 C3 H3A 108.3
N2 C3 H3B 108.3
C2 C3 H3B 108.3
H3A C3 H3B 107.4
N2 C4 C5 110.4(3)
N2 C4 H4A 109.6
C5 C4 H4A 109.6
N2 C4 H4B 109.6
C5 C4 H4B 109.6
H4A C4 H4B 108.1
N3 C5 C4 111.0(2)
N3 C5 H5A 109.4
C4 C5 H5A 109.4
N3 C5 H5B 109.4
C4 C5 H5B 109.4
H5A C5 H5B 108.0
N3 C6 C7 115.0(2)
N3 C6 H6A 108.5
C7 C6 H6A 108.5
N3 C6 H6B 108.5
C7 C6 H6B 108.5
H6A C6 H6B 107.5
C8 C7 C6 114.3(3)
C8 C7 H7A 108.7
C6 C7 H7A 108.7
C8 C7 H7B 108.7
C6 C7 H7B 108.7
H7A C7 H7B 107.6
N4 C8 C7 114.7(2)
N4 C8 H8A 108.6
C7 C8 H8A 108.6
N4 C8 H8B 108.6
C7 C8 H8B 108.6
H8A C8 H8B 107.6
N4 C9 C10 111.2(2)
N4 C9 H9A 109.4
C10 C9 H9A 109.4
N4 C9 H9B 109.4
C10 C9 H9B 109.4
H9A C9 H9B 108.0
N1 C10 C9 109.7(2)
N1 C10 H10A 109.7
C9 C10 H10A 109.7
N1 C10 H10B 109.7
C9 C10 H10B 109.7
H10A C10 H10B 108.2
N1 C11 H11A 109.5
N1 C11 H11B 109.5
H11A C11 H11B 109.5
N1 C11 H11C 109.5
H11A C11 H11C 109.5
H11B C11 H11C 109.5
N2 C12 H12A 109.5
N2 C12 H12B 109.5
H12A C12 H12B 109.5
N2 C12 H12C 109.5
H12A C12 H12C 109.5
H12B C12 H12C 109.5
N3 C13 H13A 109.5
N3 C13 H13B 109.5
H13A C13 H13B 109.5
N3 C13 H13C 109.5
H13A C13 H13C 109.5
H13B C13 H13C 109.5
N4 C14 H14A 109.5
N4 C14 H14B 109.5
H14A C14 H14B 109.5
N4 C14 H14C 109.5
H14A C14 H14C 109.5
H14B C14 H14C 109.5
S1 O1 Fe1 129.01(11)
O2 S1 O1 109.05(12)
O2 S1 C15 102.50(14)
O1 S1 C15 100.45(13)
C20 C15 C16 120.9(3)
C20 C15 S1 121.9(3)
C16 C15 S1 117.1(3)
C17 C16 C15 119.6(4)
C17 C16 H16A 120.2
C15 C16 H16A 120.2
C16 C17 C18 119.9(4)
C16 C17 H17A 120.0
C18 C17 H17A 120.0
C19 C18 C17 120.4(3)
C19 C18 H18A 119.8
C17 C18 H18A 119.8
C18 C19 C20 120.1(4)
C18 C19 H19A 119.9
C20 C19 H19A 119.9
C15 C20 C19 119.1(3)
C15 C20 H20A 120.5
C19 C20 H20A 120.5
O4 S2 O3 110.99(17)
O4 S2 C21 101.79(15)
O3 S2 C21 101.68(14)
C26 C21 C22 119.1(3)
C26 C21 S2 121.0(2)
C22 C21 S2 120.0(3)
C23 C22 C21 120.0(3)
C23 C22 H22A 120.0
C21 C22 H22A 120.0
C24 C23 C22 120.4(3)
C24 C23 H23A 119.8
C22 C23 H23A 119.8
C23 C24 C25 120.4(3)
C23 C24 H24A 119.8
C25 C24 H24A 119.8
C24 C25 C26 119.4(3)
C24 C25 H25A 120.3
C26 C25 H25A 120.3
C21 C26 C25 120.7(3)
C21 C26 H26A 119.6
C25 C26 H26A 119.6

loop_
_geom_bond_atom_site_label_1
_geom_bond_atom_site_label_2
_geom_bond_distance
Fe1 O1 1.996(2)
Fe1 N2 2.176(2)
Fe1 N4 2.196(2)
Fe1 N1 2.231(2)
Fe1 N3 2.257(2)
N1 C11 1.487(4)
N1 C1 1.489(4)
N1 C10 1.490(4)
N2 C12 1.482(4)
N2 C4 1.486(4)
N2 C3 1.491(4)
N3 C5 1.478(4)
N3 C13 1.478(4)
N3 C6 1.489(4)
N4 C14 1.476(4)
N4 C9 1.483(4)
N4 C8 1.492(4)
C1 C2 1.514(4)
C1 H1A 0.9900
C1 H1B 0.9900
C2 C3 1.513(4)
C2 H2A 0.9900
C2 H2B 0.9900
C3 H3A 0.9900
C3 H3B 0.9900
C4 C5 1.515(5)
C4 H4A 0.9900
C4 H4B 0.9900
C5 H5A 0.9900
C5 H5B 0.9900
C6 C7 1.522(4)
C6 H6A 0.9900
C6 H6B 0.9900
C7 C8 1.512(4)
C7 H7A 0.9900
C7 H7B 0.9900
C8 H8A 0.9900
C8 H8B 0.9900
C9 C10 1.518(4)
C9 H9A 0.9900
C9 H9B 0.9900
C10 H10A 0.9900
C10 H10B 0.9900
C11 H11A 0.9800
C11 H11B 0.9800
C11 H11C 0.9800
C12 H12A 0.9800
C12 H12B 0.9800
C12 H12C 0.9800
C13 H13A 0.9800
C13 H13B 0.9800
C13 H13C 0.9800
C14 H14A 0.9800
C14 H14B 0.9800
C14 H14C 0.9800
O1 S1 1.514(2)
S1 O2 1.485(2)
S1 C15 1.806(3)
C15 C20 1.386(5)
C15 C16 1.394(4)
C16 C17 1.366(5)
C16 H16A 0.9500
C17 C18 1.397(6)
C17 H17A 0.9500
C18 C19 1.376(5)
C18 H18A 0.9500
C19 C20 1.387(5)
C19 H19A 0.9500
C20 H20A 0.9500
S2 O4 1.475(3)
S2 O3 1.490(3)
S2 C21 1.827(3)
C21 C26 1.383(4)
C21 C22 1.391(4)
C22 C23 1.380(5)
C22 H22A 0.9500
C23 C24 1.371(5)
C23 H23A 0.9500
C24 C25 1.381(5)
C24 H24A 0.9500
C25 C26 1.385(5)
C25 H25A 0.9500
C26 H26A 0.9500

loop_
_geom_torsion_atom_site_label_1
_geom_torsion_atom_site_label_2
_geom_torsion_atom_site_label_3
_geom_torsion_atom_site_label_4
_geom_torsion
O1 Fe1 N1 C11 -18.86(19)
N2 Fe1 N1 C11 91.08(19)
N4 Fe1 N1 C11 -134.95(19)
N3 Fe1 N1 C11 154.5(3)
O1 Fe1 N1 C1 -144.22(18)
N2 Fe1 N1 C1 -34.28(19)
N4 Fe1 N1 C1 99.70(18)
N3 Fe1 N1 C1 29.1(4)
O1 Fe1 N1 C10 96.77(17)
N2 Fe1 N1 C10 -153.29(17)
N4 Fe1 N1 C10 -19.31(17)
N3 Fe1 N1 C10 -89.9(4)
O1 Fe1 N2 C12 10.8(2)
N4 Fe1 N2 C12 -170.18(17)
N1 Fe1 N2 C12 -89.85(18)
N3 Fe1 N2 C12 105.08(19)
O1 Fe1 N2 C4 -106.0(2)
N4 Fe1 N2 C4 73.1(2)
N1 Fe1 N2 C4 153.4(2)
N3 Fe1 N2 C4 -11.7(2)
O1 Fe1 N2 C3 134.11(19)
N4 Fe1 N2 C3 -46.8(2)
N1 Fe1 N2 C3 33.5(2)
N3 Fe1 N2 C3 -131.6(2)
O1 Fe1 N3 C5 91.45(19)
N2 Fe1 N3 C5 -17.42(19)
N4 Fe1 N3 C5 -151.26(19)
N1 Fe1 N3 C5 -82.0(4)
O1 Fe1 N3 C13 -25.1(2)
N2 Fe1 N3 C13 -134.0(2)
N4 Fe1 N3 C13 92.2(2)
N1 Fe1 N3 C13 161.5(3)
O1 Fe1 N3 C6 -150.68(19)
N2 Fe1 N3 C6 100.4(2)
N4 Fe1 N3 C6 -33.4(2)
N1 Fe1 N3 C6 35.9(4)
O1 Fe1 N4 C14 10.0(2)
N2 Fe1 N4 C14 -169.02(17)
N1 Fe1 N4 C14 107.2(2)
N3 Fe1 N4 C14 -88.38(19)
O1 Fe1 N4 C9 -107.46(18)
N2 Fe1 N4 C9 73.6(2)
N1 Fe1 N4 C9 -10.19(17)
N3 Fe1 N4 C9 154.19(18)
O1 Fe1 N4 C8 133.35(19)
N2 Fe1 N4 C8 -45.6(2)
N1 Fe1 N4 C8 -129.4(2)
N3 Fe1 N4 C8 35.0(2)
C11 N1 C1 C2 -70.5(3)
C10 N1 C1 C2 172.2(2)
Fe1 N1 C1 C2 56.2(3)
N1 C1 C2 C3 -71.9(3)
C12 N2 C3 C2 66.4(3)
C4 N2 C3 C2 -175.0(3)
Fe1 N2 C3 C2 -55.0(3)
C1 C2 C3 N2 70.9(3)
C12 N2 C4 C5 -75.0(3)
C3 N2 C4 C5 166.0(2)
Fe1 N2 C4 C5 39.6(3)
C13 N3 C5 C4 163.6(2)
C6 N3 C5 C4 -78.0(3)
Fe1 N3 C5 C4 44.5(3)
N2 C4 C5 N3 -59.9(3)
C5 N3 C6 C7 168.7(3)
C13 N3 C6 C7 -73.3(3)
Fe1 N3 C6 C7 53.8(3)
N3 C6 C7 C8 -72.8(3)
C14 N4 C8 C7 65.8(3)
C9 N4 C8 C7 -176.0(2)
Fe1 N4 C8 C7 -58.1(3)
C6 C7 C8 N4 75.0(3)
C14 N4 C9 C10 -78.9(3)
C8 N4 C9 C10 162.9(2)
Fe1 N4 C9 C10 39.1(3)
C11 N1 C10 C9 164.3(2)
C1 N1 C10 C9 -77.8(3)
Fe1 N1 C10 C9 46.1(2)
N4 C9 C10 N1 -60.9(3)
N2 Fe1 O1 S1 176.90(15)
N4 Fe1 O1 S1 -2.3(2)
N1 Fe1 O1 S1 -88.91(16)
N3 Fe1 O1 S1 92.99(17)
Fe1 O1 S1 O2 63.72(19)
Fe1 O1 S1 C15 170.97(16)
O2 S1 C15 C20 69.3(3)
O1 S1 C15 C20 -43.1(3)
O2 S1 C15 C16 -106.0(3)
O1 S1 C15 C16 141.7(3)
C20 C15 C16 C17 -1.9(6)
S1 C15 C16 C17 173.4(3)
C15 C16 C17 C18 0.5(6)
C16 C17 C18 C19 0.7(7)
C17 C18 C19 C20 -0.6(6)
C16 C15 C20 C19 2.0(5)
S1 C15 C20 C19 -173.1(3)
C18 C19 C20 C15 -0.8(5)
O4 S2 C21 C26 -16.6(3)
O3 S2 C21 C26 -131.3(3)
O4 S2 C21 C22 162.6(3)
O3 S2 C21 C22 48.0(3)
C26 C21 C22 C23 0.0(5)
S2 C21 C22 C23 -179.3(3)
C21 C22 C23 C24 0.9(6)
C22 C23 C24 C25 -0.1(6)
C23 C24 C25 C26 -1.6(5)
C22 C21 C26 C25 -1.7(5)
S2 C21 C26 C25 177.6(3)
C24 C25 C26 C21 2.5(5)
